data_1511740
loop_
_publ_author_name
'Mamedov, Kh.S.'
'Abdullaev, G.K.'

_publ_section_title
;
 Crystal structure of lithium gallium borate
;
_journal_name_full 'Zhurnal Strukturnoi Khimii (Issue-No. from 1981)'
_journal_page_first 943
_journal_page_last 946
_journal_volume 13
_journal_year 1972
_chemical_formula_sum 'B4 Ga2 Li6 O12'
_chemical_name_systematic 'Li6 Ga2 (B O3)4'
_space_group_IT_number 2
_symmetry_space_group_name_Hall '-P 1'
_symmetry_space_group_name_H-M 'P -1'
_cell_angle_alpha 90
_cell_angle_beta 118
_cell_angle_gamma 90
_cell_formula_units_Z 1
_cell_length_a 6.23
_cell_length_b 4.9
_cell_length_c 8.42
_cell_volume 226.951
_citation_journal_id_ASTM ZSTKAI
_cod_data_source_file boron4-x_73.cif
_cod_data_source_block B4Ga2Li6O12
_cod_original_cell_volume 226.9505
_cod_database_code 1511740

loop_
_symmetry_equiv_pos_as_xyz
x,y,z
-x,-y,-z

loop_
_atom_site_label
_atom_site_type_symbol
_atom_site_fract_x
_atom_site_fract_y
_atom_site_fract_z
_atom_site_occupancy
_atom_site_U_iso_or_equiv
Li1 Li+1 0.14 0.308 0.557 1 0.0
B2 B+3 0.301 0.353 0.95 1 0.0
O5 O-2 0.193 0.605 0.913 1 0.0
O4 O-2 0.321 0.221 0.818 1 0.0
O6 O-2 0.358 0.687 0.33 1 0.0
Ga1 Ga+3 0.185 0.363 0.235 1 0.0
O2 O-2 0.225 0.096 0.405 1 0.0
O3 O-2 0.206 0.694 0.538 1 0.0
B1 B+3 0.278 0.817 0.433 1 0.0
O1 O-2 0.308 0.196 0.092 1 0.0
Li3 Li+1 0.494 0.972 0.684 1 0.0
Li2 Li+1 0.125 0.847 0.72 1 0.0
